data_1526761
loop_
_publ_author_name
'Takeuchi, K.'
'Dorris, S.E.'
'Loong, C.-K.'
'Guan, J.'
'Richardson, J.W.jr.'
'Balachandran, U.'

_publ_section_title
;
 The crystal structures and phase transitions in Y-doped Ba Ce O3: their
 dependence on Y concentration and hydrogen doping
;
_journal_name_full 'Solid State Ionics'
_journal_page_first 63
_journal_page_last 77
_journal_volume 138
_journal_year 2000
_chemical_formula_sum 'Ba Ce0.8 O2.9 Y0.2'
_chemical_name_systematic 'Ba (Ce0.8 Y0.2) O2.9'
_space_group_IT_number 12
_symmetry_space_group_name_Hall '-I 2y'
_symmetry_space_group_name_H-M 'I 1 2/m 1'
_cell_angle_alpha 90
_cell_angle_beta 91.15
_cell_angle_gamma 90
_cell_formula_units_Z 4
_cell_length_a 6.242
_cell_length_b 8.731
_cell_length_c 6.23
_cell_volume 339.460
_citation_journal_id_ASTM SSIOD3
_cod_data_source_file Takeuchi_SSIOD3_2000_617.cif
_cod_data_source_block Ba1Ce0.8O2.9Y0.2
_cod_original_cell_volume 339.4598
_cod_original_sg_symbol_Hall '-C 2y (x,y,-x+z)'
_cod_original_formula_sum 'Ba1 Ce0.8 O2.9 Y0.2'
_cod_database_code 1526761

loop_
_symmetry_equiv_pos_as_xyz
x,y,z
-x,y,-z
-x,-y,-z
x,-y,z
x+1/2,y+1/2,z+1/2
-x+1/2,y+1/2,-z+1/2
-x+1/2,-y+1/2,-z+1/2
x+1/2,-y+1/2,z+1/2

loop_
_atom_site_label
_atom_site_type_symbol
_atom_site_fract_x
_atom_site_fract_y
_atom_site_fract_z
_atom_site_occupancy
_atom_site_U_iso_or_equiv
Ba1 Ba+2 0.238 0 0.753 1 0.0
Ce1 Ce+4 0.25 0.25 0.25 0.8 0.0
Y1 Y+3 0.25 0.25 0.25 0.2 0.0
O3 O-2 0.5 0.2232 0 0.95 0.0
O2 O-2 0 0.3079 0 0.95 0.0
O1 O-2 0.179 0 0.2255 1 0.0
